data_1552534
loop_
_publ_author_name
'Chen, Lai'
'Zhao, Bin'
'Fan, Zhijin'
'Hu, Mengxu'
'Li, Qing'
'Hu, Wenhao'
'Li, Jiwei'
'Zhang, Jinlin'

_publ_section_title
;
 Discovery of Novel Isothiazole, 1,2,3-Thiadiazole, and Thiazole-Based
 Cinnamamides as Fungicidal Candidates.
;
_journal_name_full 'Journal of agricultural and food chemistry'
_journal_paper_doi 10.1021/acs.jafc.9b03891
_journal_year 2019
_chemical_formula_sum 'C18 H18 Cl2 N2 O4 S'
_chemical_formula_weight 429.30
_space_group_IT_number 2
_space_group_name_Hall '-P 1'
_space_group_name_H-M_alt 'P -1'
_symmetry_cell_setting triclinic
_symmetry_space_group_name_Hall '-P 1'
_symmetry_space_group_name_H-M 'P -1'
_atom_sites_solution_hydrogens geom
_atom_sites_solution_primary direct
_atom_sites_solution_secondary difmap
_audit_creation_method SHELXL-97
_cell_angle_alpha 113.5820(10)
_cell_angle_beta 108.764(2)
_cell_angle_gamma 96.299(2)
_cell_formula_units_Z 2
_cell_length_a 8.6136(12)
_cell_length_b 11.2490(15)
_cell_length_c 11.7697(17)
_cell_measurement_reflns_used 3602
_cell_measurement_temperature 113(2)
_cell_measurement_theta_max 27.5
_cell_measurement_theta_min 3.2
_cell_volume 951.6(2)
_computing_cell_refinement 'CrystalClear-SM Expert 2.1 b42'
_computing_data_collection 'CrystalClear-SM Expert 2.1 b42 (Rigaku, 2015)'
_computing_data_reduction 'CrystalClear-SM Expert 2.1 b42'
_computing_molecular_graphics 'CrystalStructure 4.1'
_computing_publication_material 'CrystalStructure 4.1 (Rigaku, 2014)'
_computing_structure_refinement 'SHELXL-97 (Sheldrick, 1997)'
_computing_structure_solution 'SHELXS-97 (Sheldrick, 1990)'
_diffrn_ambient_temperature 113(2)
_diffrn_detector_area_resol_mean 5.814
_diffrn_measured_fraction_theta_full 0.981
_diffrn_measured_fraction_theta_max 0.981
_diffrn_measurement_device_type 'Rigaku XtaLAB P200'
_diffrn_measurement_method '\w and \f scans'
_diffrn_radiation_monochromator multilayer
_diffrn_radiation_source 'rotating anode'
_diffrn_radiation_type MoK\a
_diffrn_radiation_wavelength 0.71073
_diffrn_reflns_av_R_equivalents 0.0274
_diffrn_reflns_av_sigmaI/netI 0.0223
_diffrn_reflns_limit_h_max 10
_diffrn_reflns_limit_h_min -11
_diffrn_reflns_limit_k_max 14
_diffrn_reflns_limit_k_min -14
_diffrn_reflns_limit_l_max 15
_diffrn_reflns_limit_l_min -15
_diffrn_reflns_number 12342
_diffrn_reflns_theta_full 27.53
_diffrn_reflns_theta_max 27.53
_diffrn_reflns_theta_min 3.15
_diffrn_standards_decay_% 0
_diffrn_standards_interval_count 0
_diffrn_standards_interval_time 0
_diffrn_standards_number 0
_exptl_absorpt_coefficient_mu 0.478
_exptl_absorpt_correction_T_max 0.9448
_exptl_absorpt_correction_T_min 0.9104
_exptl_absorpt_correction_type multi-scan
_exptl_absorpt_process_details 'REQAB (Rigaku, 1998)'
_exptl_crystal_colour Colorless
_exptl_crystal_density_diffrn 1.498
_exptl_crystal_density_method 'not measured'
_exptl_crystal_description Prism
_exptl_crystal_F_000 444
_exptl_crystal_size_max 0.20
_exptl_crystal_size_mid 0.18
_exptl_crystal_size_min 0.12
_refine_diff_density_max 0.705
_refine_diff_density_min -0.415
_refine_diff_density_rms 0.053
_refine_ls_extinction_method none
_refine_ls_goodness_of_fit_ref 1.077
_refine_ls_hydrogen_treatment constr
_refine_ls_matrix_type full
_refine_ls_number_parameters 246
_refine_ls_number_reflns 4308
_refine_ls_number_restraints 0
_refine_ls_restrained_S_all 1.077
_refine_ls_R_factor_all 0.0312
_refine_ls_R_factor_gt 0.0294
_refine_ls_shift/su_max 0.002
_refine_ls_shift/su_mean 0.000
_refine_ls_structure_factor_coef Fsqd
_refine_ls_weighting_details 'calc w=1/[\s^2^(Fo^2^)+(0.0432P)^2^+0.4269P] where P=(Fo^2^+2Fc^2^)/3'
_refine_ls_weighting_scheme calc
_refine_ls_wR_factor_gt 0.0825
_refine_ls_wR_factor_ref 0.0835
_reflns_number_gt 3984
_reflns_number_total 4308
_reflns_threshold_expression >2sigma(I)
_cod_data_source_file jf9b03891_si_002.cif
_cod_data_source_block shelx
_cod_depositor_comments
;
The following automatic conversions were performed:

'_symmetry_cell_setting' value 'Triclinic' changed to 'triclinic'
according to
/home/data/users/saulius/crontab/automatic-downloads/rss-feeds/ACS/lib/dictionaries/cif_core.dic
dictionary named 'cif_core.dic' version 2.4.2 from 2011-04-26.

'_exptl_absorpt_correction_type' value 'MULTI-SCAN' changed to
'multi-scan' according to
/home/data/users/saulius/crontab/automatic-downloads/rss-feeds/ACS/lib/dictionaries/cif_core.dic
dictionary named 'cif_core.dic' version 2.4.2 from 2011-04-26.

'_refine_ls_hydrogen_treatment' value 'CONSTR' changed to 'constr'
according to
/home/data/users/saulius/crontab/automatic-downloads/rss-feeds/ACS/lib/dictionaries/cif_core.dic
dictionary named 'cif_core.dic' version 2.4.2 from 2011-04-26.

Automatic conversion script
Id: cif_fix_values 4973 2017-02-22 13:04:09Z antanas 
;
_cod_original_cell_volume 951.5(2)
_cod_original_sg_symbol_H-M P-1
_cod_database_code 1552534

loop_
_symmetry_equiv_pos_as_xyz
'x, y, z'
'-x, -y, -z'

loop_
_atom_site_label
_atom_site_type_symbol
_atom_site_fract_x
_atom_site_fract_y
_atom_site_fract_z
_atom_site_U_iso_or_equiv
_atom_site_adp_type
_atom_site_occupancy
_atom_site_symmetry_multiplicity
_atom_site_calc_flag
_atom_site_refinement_flags
S1 S -0.00534(4) 0.13086(3) 0.95406(3) 0.01938(9) Uani 1 1 d .
Cl1 Cl -0.00836(5) 0.51612(3) 1.17347(3) 0.02557(10) Uani 1 1 d .
Cl2 Cl 0.34962(4) 0.50306(3) 1.12137(4) 0.02741(10) Uani 1 1 d .
O1 O 0.33421(13) 0.06115(11) 1.13016(10) 0.0249(2) Uani 1 1 d .
O2 O 0.79533(19) 0.45007(14) 1.49658(11) 0.0499(4) Uani 1 1 d .
O3 O 0.53510(12) 0.15430(11) 0.58880(9) 0.0211(2) Uani 1 1 d .
O4 O 0.26136(13) 0.17886(11) 0.44138(10) 0.0239(2) Uani 1 1 d .
N1 N -0.08024(15) 0.25370(12) 1.03340(12) 0.0206(2) Uani 1 1 d .
N2 N 0.58187(15) 0.22792(12) 1.24690(11) 0.0191(2) Uani 1 1 d .
C1 C 0.03349(17) 0.36834(14) 1.08519(13) 0.0187(3) Uani 1 1 d .
C2 C 0.18611(16) 0.36382(13) 1.06306(12) 0.0172(2) Uani 1 1 d .
C3 C 0.18303(16) 0.23359(13) 0.98780(12) 0.0159(2) Uani 1 1 d .
C4 C 0.31128(16) 0.18485(12) 0.93476(12) 0.0151(2) Uani 1 1 d .
C5 C 0.43484(17) 0.14866(13) 1.00575(12) 0.0167(2) Uani 1 1 d .
H5 H 0.5209 0.1253 0.9739 0.020 Uiso 1 1 calc R
C6 C 0.44444(16) 0.14315(13) 1.13319(13) 0.0164(2) Uani 1 1 d .
C7 C 0.71652(18) 0.32575(15) 1.25445(14) 0.0249(3) Uani 1 1 d .
H7A H 0.6791 0.3347 1.1701 0.030 Uiso 1 1 calc R
H7B H 0.8204 0.2939 1.2638 0.030 Uiso 1 1 calc R
C8 C 0.7561(3) 0.46087(18) 1.37411(16) 0.0402(4) Uani 1 1 d .
H8A H 0.8542 0.5242 1.3834 0.048 Uiso 1 1 calc R
H8B H 0.6567 0.4980 1.3583 0.048 Uiso 1 1 calc R
C9 C 0.6529(2) 0.36220(16) 1.48613(15) 0.0335(4) Uani 1 1 d .
H9A H 0.5527 0.3982 1.4688 0.040 Uiso 1 1 calc R
H9B H 0.6791 0.3588 1.5729 0.040 Uiso 1 1 calc R
C10 C 0.61056(18) 0.22182(14) 1.37371(13) 0.0218(3) Uani 1 1 d .
H10A H 0.7057 0.1815 1.3950 0.026 Uiso 1 1 calc R
H10B H 0.5069 0.1644 1.3644 0.026 Uiso 1 1 calc R
C11 C 0.29537(16) 0.18413(12) 0.80499(12) 0.0146(2) Uani 1 1 d .
C12 C 0.14744(17) 0.19746(14) 0.72389(13) 0.0187(3) Uani 1 1 d .
H12 H 0.0565 0.2083 0.7527 0.022 Uiso 1 1 calc R
C13 C 0.12977(17) 0.19518(14) 0.60055(13) 0.0201(3) Uani 1 1 d .
H13 H 0.0272 0.2037 0.5463 0.024 Uiso 1 1 calc R
C14 C 0.26120(17) 0.18050(13) 0.55762(12) 0.0177(2) Uani 1 1 d .
C15 C 0.41302(16) 0.16699(13) 0.63952(12) 0.0160(2) Uani 1 1 d .
C16 C 0.42923(16) 0.16866(13) 0.76084(12) 0.0157(2) Uani 1 1 d .
H16 H 0.5313 0.1593 0.8149 0.019 Uiso 1 1 calc R
C17 C 0.10989(19) 0.18787(16) 0.35227(14) 0.0258(3) Uani 1 1 d .
H17A H 0.0127 0.1152 0.3280 0.039 Uiso 1 1 calc R
H17B H 0.1237 0.1793 0.2701 0.039 Uiso 1 1 calc R
H17C H 0.0895 0.2753 0.3976 0.039 Uiso 1 1 calc R
C18 C 0.68870(16) 0.13637(15) 0.66591(14) 0.0208(3) Uani 1 1 d .
H18A H 0.7470 0.2170 0.7538 0.031 Uiso 1 1 calc R
H18B H 0.7634 0.1220 0.6169 0.031 Uiso 1 1 calc R
H18C H 0.6609 0.0578 0.6798 0.031 Uiso 1 1 calc R

loop_
_atom_site_aniso_label
_atom_site_aniso_U_11
_atom_site_aniso_U_22
_atom_site_aniso_U_33
_atom_site_aniso_U_23
_atom_site_aniso_U_13
_atom_site_aniso_U_12
S1 0.01890(17) 0.01878(16) 0.02585(17) 0.01165(13) 0.01361(13) 0.00543(12)
Cl1 0.03086(19) 0.02424(17) 0.02533(17) 0.00897(13) 0.01683(14) 0.01399(14)
Cl2 0.02200(17) 0.01893(16) 0.03187(19) 0.00572(14) 0.00918(14) 0.00007(13)
O1 0.0217(5) 0.0320(5) 0.0221(5) 0.0152(4) 0.0087(4) 0.0004(4)
O2 0.0636(9) 0.0454(7) 0.0177(5) 0.0128(5) 0.0038(5) -0.0238(6)
O3 0.0163(4) 0.0372(6) 0.0197(4) 0.0182(4) 0.0112(4) 0.0116(4)
O4 0.0239(5) 0.0401(6) 0.0176(4) 0.0192(4) 0.0103(4) 0.0157(4)
N1 0.0225(6) 0.0245(6) 0.0228(5) 0.0131(5) 0.0147(5) 0.0109(5)
N2 0.0196(5) 0.0255(6) 0.0158(5) 0.0127(4) 0.0084(4) 0.0035(4)
C1 0.0224(6) 0.0225(6) 0.0160(6) 0.0098(5) 0.0105(5) 0.0113(5)
C2 0.0173(6) 0.0191(6) 0.0151(6) 0.0078(5) 0.0065(5) 0.0049(5)
C3 0.0162(6) 0.0200(6) 0.0153(5) 0.0103(5) 0.0079(5) 0.0056(5)
C4 0.0156(6) 0.0162(6) 0.0147(5) 0.0069(4) 0.0080(5) 0.0036(5)
C5 0.0180(6) 0.0206(6) 0.0153(6) 0.0090(5) 0.0099(5) 0.0068(5)
C6 0.0173(6) 0.0214(6) 0.0167(6) 0.0111(5) 0.0099(5) 0.0093(5)
C7 0.0198(7) 0.0353(8) 0.0216(6) 0.0171(6) 0.0080(5) 0.0003(6)
C8 0.0547(11) 0.0337(9) 0.0214(7) 0.0135(7) 0.0091(7) -0.0112(8)
C9 0.0474(10) 0.0325(8) 0.0183(7) 0.0115(6) 0.0142(7) 0.0000(7)
C10 0.0232(7) 0.0296(7) 0.0170(6) 0.0155(5) 0.0080(5) 0.0054(5)
C11 0.0158(6) 0.0154(5) 0.0137(5) 0.0069(4) 0.0070(5) 0.0040(4)
C12 0.0162(6) 0.0252(6) 0.0190(6) 0.0116(5) 0.0094(5) 0.0084(5)
C13 0.0168(6) 0.0283(7) 0.0180(6) 0.0126(5) 0.0067(5) 0.0099(5)
C14 0.0195(6) 0.0225(6) 0.0140(5) 0.0102(5) 0.0075(5) 0.0075(5)
C15 0.0147(6) 0.0198(6) 0.0162(6) 0.0094(5) 0.0079(5) 0.0055(5)
C16 0.0139(6) 0.0195(6) 0.0154(5) 0.0095(5) 0.0060(5) 0.0053(5)
C17 0.0272(7) 0.0360(8) 0.0157(6) 0.0142(6) 0.0055(5) 0.0144(6)
C18 0.0138(6) 0.0318(7) 0.0212(6) 0.0144(6) 0.0085(5) 0.0087(5)

loop_
_atom_type_symbol
_atom_type_description
_atom_type_scat_dispersion_real
_atom_type_scat_dispersion_imag
_atom_type_scat_source
C C 0.0033 0.0016 'International Tables Vol C Tables 4.2.6.8 and 6.1.1.4'
H H 0.0000 0.0000 'International Tables Vol C Tables 4.2.6.8 and 6.1.1.4'
N N 0.0061 0.0033 'International Tables Vol C Tables 4.2.6.8 and 6.1.1.4'
O O 0.0106 0.0060 'International Tables Vol C Tables 4.2.6.8 and 6.1.1.4'
S S 0.1246 0.1234 'International Tables Vol C Tables 4.2.6.8 and 6.1.1.4'
Cl Cl 0.1484 0.1585 'International Tables Vol C Tables 4.2.6.8 and 6.1.1.4'

loop_
_geom_angle_atom_site_label_1
_geom_angle_atom_site_label_2
_geom_angle_atom_site_label_3
_geom_angle
N1 S1 C3 96.06(6)
C9 O2 C8 109.91(13)
C15 O3 C18 116.64(10)
C14 O4 C17 117.61(11)
C1 N1 S1 108.19(9)
C6 N2 C7 124.67(11)
C6 N2 C10 120.50(11)
C7 N2 C10 114.74(11)
N1 C1 C2 117.39(12)
N1 C1 Cl1 119.25(10)
C2 C1 Cl1 123.35(11)
C3 C2 C1 110.57(12)
C3 C2 Cl2 124.98(10)
C1 C2 Cl2 124.45(10)
C2 C3 C4 127.99(12)
C2 C3 S1 107.79(9)
C4 C3 S1 124.11(9)
C5 C4 C11 123.94(11)
C5 C4 C3 119.78(11)
C11 C4 C3 116.25(11)
C4 C5 C6 123.40(11)
C4 C5 H5 118.3
C6 C5 H5 118.3
O1 C6 N2 122.99(12)
O1 C6 C5 120.54(12)
N2 C6 C5 116.41(11)
N2 C7 C8 109.86(12)
N2 C7 H7A 109.7
C8 C7 H7A 109.7
N2 C7 H7B 109.7
C8 C7 H7B 109.7
H7A C7 H7B 108.2
O2 C8 C7 111.49(14)
O2 C8 H8A 109.3
C7 C8 H8A 109.3
O2 C8 H8B 109.3
C7 C8 H8B 109.3
H8A C8 H8B 108.0
O2 C9 C10 111.30(13)
O2 C9 H9A 109.4
C10 C9 H9A 109.4
O2 C9 H9B 109.4
C10 C9 H9B 109.4
H9A C9 H9B 108.0
N2 C10 C9 109.33(11)
N2 C10 H10A 109.8
C9 C10 H10A 109.8
N2 C10 H10B 109.8
C9 C10 H10B 109.8
H10A C10 H10B 108.3
C12 C11 C16 118.58(11)
C12 C11 C4 120.66(11)
C16 C11 C4 120.76(11)
C11 C12 C13 121.29(12)
C11 C12 H12 119.4
C13 C12 H12 119.4
C14 C13 C12 120.09(12)
C14 C13 H13 120.0
C12 C13 H13 120.0
O4 C14 C13 125.92(12)
O4 C14 C15 114.88(11)
C13 C14 C15 119.20(11)
O3 C15 C16 125.01(11)
O3 C15 C14 114.59(11)
C16 C15 C14 120.39(11)
C15 C16 C11 120.45(11)
C15 C16 H16 119.8
C11 C16 H16 119.8
O4 C17 H17A 109.5
O4 C17 H17B 109.5
H17A C17 H17B 109.5
O4 C17 H17C 109.5
H17A C17 H17C 109.5
H17B C17 H17C 109.5
O3 C18 H18A 109.5
O3 C18 H18B 109.5
H18A C18 H18B 109.5
O3 C18 H18C 109.5
H18A C18 H18C 109.5
H18B C18 H18C 109.5

loop_
_geom_bond_atom_site_label_1
_geom_bond_atom_site_label_2
_geom_bond_distance
S1 N1 1.6578(12)
S1 C3 1.7125(13)
Cl1 C1 1.7214(13)
Cl2 C2 1.7153(14)
O1 C6 1.2303(17)
O2 C9 1.427(2)
O2 C8 1.4291(19)
O3 C15 1.3606(15)
O3 C18 1.4308(15)
O4 C14 1.3613(15)
O4 C17 1.4304(16)
N1 C1 1.3054(19)
N2 C6 1.3467(17)
N2 C7 1.4628(17)
N2 C10 1.4634(16)
C1 C2 1.4222(18)
C2 C3 1.3673(18)
C3 C4 1.4878(17)
C4 C5 1.3386(18)
C4 C11 1.4855(16)
C5 C6 1.5020(16)
C5 H5 0.9500
C7 C8 1.508(2)
C7 H7A 0.9900
C7 H7B 0.9900
C8 H8A 0.9900
C8 H8B 0.9900
C9 C10 1.506(2)
C9 H9A 0.9900
C9 H9B 0.9900
C10 H10A 0.9900
C10 H10B 0.9900
C11 C12 1.3896(17)
C11 C16 1.4096(17)
C12 C13 1.3994(18)
C12 H12 0.9500
C13 C14 1.3808(18)
C13 H13 0.9500
C14 C15 1.4186(17)
C15 C16 1.3815(17)
C16 H16 0.9500
C17 H17A 0.9800
C17 H17B 0.9800
C17 H17C 0.9800
C18 H18A 0.9800
C18 H18B 0.9800
C18 H18C 0.9800

loop_
_geom_torsion_atom_site_label_1
_geom_torsion_atom_site_label_2
_geom_torsion_atom_site_label_3
_geom_torsion_atom_site_label_4
_geom_torsion
C3 S1 N1 C1 -0.76(10)
S1 N1 C1 C2 0.49(15)
S1 N1 C1 Cl1 179.48(7)
N1 C1 C2 C3 0.15(17)
Cl1 C1 C2 C3 -178.79(9)
N1 C1 C2 Cl2 179.44(10)
Cl1 C1 C2 Cl2 0.49(17)
C1 C2 C3 C4 175.76(12)
Cl2 C2 C3 C4 -3.52(19)
C1 C2 C3 S1 -0.69(13)
Cl2 C2 C3 S1 -179.97(8)
N1 S1 C3 C2 0.85(10)
N1 S1 C3 C4 -175.77(11)
C2 C3 C4 C5 94.31(17)
S1 C3 C4 C5 -89.78(14)
C2 C3 C4 C11 -83.74(16)
S1 C3 C4 C11 92.17(13)
C11 C4 C5 C6 -176.80(11)
C3 C4 C5 C6 5.31(19)
C7 N2 C6 O1 179.32(13)
C10 N2 C6 O1 2.8(2)
C7 N2 C6 C5 1.99(19)
C10 N2 C6 C5 -174.53(11)
C4 C5 C6 O1 65.55(18)
C4 C5 C6 N2 -117.05(15)
C6 N2 C7 C8 133.33(14)
C10 N2 C7 C8 -49.97(17)
C9 O2 C8 C7 -60.8(2)
N2 C7 C8 O2 53.9(2)
C8 O2 C9 C10 61.8(2)
C6 N2 C10 C9 -132.44(14)
C7 N2 C10 C9 50.71(16)
O2 C9 C10 N2 -55.68(17)
C5 C4 C11 C12 167.47(13)
C3 C4 C11 C12 -14.57(17)
C5 C4 C11 C16 -11.93(19)
C3 C4 C11 C16 166.02(11)
C16 C11 C12 C13 0.3(2)
C4 C11 C12 C13 -179.15(12)
C11 C12 C13 C14 -0.5(2)
C17 O4 C14 C13 -2.6(2)
C17 O4 C14 C15 178.11(12)
C12 C13 C14 O4 -178.90(13)
C12 C13 C14 C15 0.4(2)
C18 O3 C15 C16 2.45(19)
C18 O3 C15 C14 -178.21(12)
O4 C14 C15 O3 -0.09(17)
C13 C14 C15 O3 -179.46(12)
O4 C14 C15 C16 179.29(12)
C13 C14 C15 C16 -0.1(2)
O3 C15 C16 C11 179.16(12)
C14 C15 C16 C11 -0.15(19)
C12 C11 C16 C15 0.06(19)
C4 C11 C16 C15 179.47(11)
